data_7063728
loop_
_publ_author_name
'Slobodskaia, Serafima S.'
'Efimov, Nikolay N.'
'Galkina, Alina S.'
'Tsebrikova, Galina S.'
'Ilyukhin, Andrey B.'
'Ivanova, Irina S.'
'Baulin, Vladimir E.'
'Tsivadze, Aslan Yu.'

_publ_section_title
;
 Magnetic properties of 3D lanthanide complexes with
 1,3-bis(diphenylphosphoryl)-2-oxapropane: the slow magnetic relaxation of
 Yb3+ compounds
;
_journal_issue 18
_journal_name_full 'New Journal of Chemistry'
_journal_page_first 7451
_journal_page_last 7458
_journal_paper_doi 10.1039/D5NJ00123D
_journal_volume 49
_journal_year 2025
_chemical_absolute_configuration ad
_chemical_formula_moiety 'C78 H72 Dy0.06 N6 O27 P6 Y1.94, 6.68(H2 O)'
_chemical_formula_sum 'C78 H85.36 Dy0.06 N6 O34.68 P6 Y1.94'
_chemical_formula_weight 2029.54
_space_group_IT_number 220
_space_group_name_Hall 'I -4bd 2c 3'
_space_group_name_H-M_alt 'I -4 3 d'
_symmetry_cell_setting cubic
_symmetry_Int_Tables_number 220
_symmetry_space_group_name_Hall 'I -4bd 2c 3'
_symmetry_space_group_name_H-M 'I -4 3 d'
_atom_sites_solution_hydrogens geom
_audit_conform_dict_location ftp://ftp.iucr.org/pub/cif_core.dic
_audit_conform_dict_name cif_core.dic
_audit_conform_dict_version 2.4.5
_audit_creation_date 2022-10-23T23:55:35-00:00
_audit_creation_method 'WinGX routine CIF_UPDATE'
_audit_update_record
;
2024-11-18 deposited with the CCDC.	2025-04-01 downloaded from the CCDC.
;
_cell_angle_alpha 90
_cell_angle_beta 90
_cell_angle_gamma 90
_cell_formula_units_Z 8
_cell_length_a 26.650(5)
_cell_length_b 26.650(5)
_cell_length_c 26.650(5)
_cell_measurement_reflns_used 9001
_cell_measurement_temperature 250(2)
_cell_measurement_theta_max 27.88
_cell_measurement_theta_min 2.16
_cell_volume 18927(6)
_computing_cell_refinement 'Bruker SAINT'
_computing_data_collection 'Bruker APEX3'
_computing_data_reduction 'Bruker SAINT'
_computing_molecular_graphics 'Bruker SHELXTL'
_computing_publication_material 'Bruker SHELXTL'
_computing_structure_refinement 'SHELXL-2018/3 (Sheldrick, 2018)'
_computing_structure_solution 'SHELXS-2018 (Sheldrick, 2015)'
_diffrn_ambient_temperature 250(2)
_diffrn_measured_fraction_theta_full 0.999
_diffrn_measured_fraction_theta_max 0.999
_diffrn_measurement_device_type 'Bruker APEX-3 CCD'
_diffrn_measurement_method '\f and \w scans'
_diffrn_radiation_monochromator graphite
_diffrn_radiation_type MoK\a
_diffrn_radiation_wavelength 0.71073
_diffrn_reflns_av_R_equivalents 0.0723
_diffrn_reflns_av_unetI/netI 0.0176
_diffrn_reflns_Laue_measured_fraction_full 0.999
_diffrn_reflns_Laue_measured_fraction_max 0.999
_diffrn_reflns_limit_h_max 35
_diffrn_reflns_limit_h_min -35
_diffrn_reflns_limit_k_max 35
_diffrn_reflns_limit_k_min -35
_diffrn_reflns_limit_l_max 35
_diffrn_reflns_limit_l_min -35
_diffrn_reflns_number 158956
_diffrn_reflns_point_group_measured_fraction_full 0.999
_diffrn_reflns_point_group_measured_fraction_max 0.999
_diffrn_reflns_theta_full 25.242
_diffrn_reflns_theta_max 28.226
_diffrn_reflns_theta_min 2.417
_diffrn_standards_number 0
_exptl_absorpt_coefficient_mu 1.415
_exptl_absorpt_correction_T_max 0.7457
_exptl_absorpt_correction_T_min 0.6377
_exptl_absorpt_correction_type multi-scan
_exptl_absorpt_process_details
;
 SADABS 2016/2: Krause, L., Herbst-Irmer, R., Sheldrick G.M. & Stalke D.,
 J. Appl. Cryst. 48 (2015) 3-10
;
_exptl_crystal_colour colourless
_exptl_crystal_density_diffrn 1.424
_exptl_crystal_description block
_exptl_crystal_F_000 8339
_exptl_crystal_preparation 'Magnetic properties'
_exptl_crystal_size_max 0.32
_exptl_crystal_size_mid 0.28
_exptl_crystal_size_min 0.16
_refine_diff_density_max 0.195
_refine_diff_density_min -0.194
_refine_diff_density_rms 0.037
_refine_ls_abs_structure_details
;
 Flack x determined using 1588 quotients [(I+)-(I-)]/[(I+)+(I-)]
 (Parsons, Flack and Wagner, Acta Cryst. B69 (2013) 249-259).
;
_refine_ls_abs_structure_Flack -0.0237(18)
_refine_ls_extinction_method none
_refine_ls_goodness_of_fit_ref 1.102
_refine_ls_hydrogen_treatment constr
_refine_ls_matrix_type full
_refine_ls_number_parameters 204
_refine_ls_number_reflns 3911
_refine_ls_number_restraints 0
_refine_ls_restrained_S_all 1.102
_refine_ls_R_factor_all 0.0304
_refine_ls_R_factor_gt 0.0261
_refine_ls_shift/su_max 0.009
_refine_ls_shift/su_mean 0.001
_refine_ls_structure_factor_coef Fsqd
_refine_ls_weighting_details
;
w=1/[\s^2^(Fo^2^)+(0.0300P)^2^+10.0000P] where P=(Fo^2^+2Fc^2^)/3
;
_refine_ls_weighting_scheme calc
_refine_ls_wR_factor_gt 0.0607
_refine_ls_wR_factor_ref 0.0626
_reflns_Friedel_coverage 0.881
_reflns_Friedel_fraction_full 0.999
_reflns_Friedel_fraction_max 0.999
_reflns_number_gt 3649
_reflns_number_total 3911
_reflns_threshold_expression 'I > 2\s(I)'
_cod_data_source_file d5nj00123d2.cif
_cod_data_source_block 4_250K
_cod_depositor_comments 'Adding full bibliography for 7063724--7063730.cif.'
_cod_original_cell_volume 18927(11)
_cod_database_code 7063728
_shelx_estimated_absorpt_t_min 0.66
_shelx_estimated_absorpt_t_max 0.805

loop_
_symmetry_equiv_pos_as_xyz
'x, y, z'
'-x+1/2, -y, z+1/2'
'-x, y+1/2, -z+1/2'
'x+1/2, -y+1/2, -z'
'z, x, y'
'z+1/2, -x+1/2, -y'
'-z+1/2, -x, y+1/2'
'-z, x+1/2, -y+1/2'
'y, z, x'
'-y, z+1/2, -x+1/2'
'y+1/2, -z+1/2, -x'
'-y+1/2, -z, x+1/2'
'y+1/4, x+1/4, z+1/4'
'-y+1/4, -x+3/4, z+3/4'
'y+3/4, -x+1/4, -z+3/4'
'-y+3/4, x+3/4, -z+1/4'
'x+1/4, z+1/4, y+1/4'
'-x+3/4, z+3/4, -y+1/4'
'-x+1/4, -z+3/4, y+3/4'
'x+3/4, -z+1/4, -y+3/4'
'z+1/4, y+1/4, x+1/4'
'z+3/4, -y+1/4, -x+3/4'
'-z+3/4, y+3/4, -x+1/4'
'-z+1/4, -y+3/4, x+3/4'
'x+1/2, y+1/2, z+1/2'
'-x+1, -y+1/2, z+1'
'-x+1/2, y+1, -z+1'
'x+1, -y+1, -z+1/2'
'z+1/2, x+1/2, y+1/2'
'z+1, -x+1, -y+1/2'
'-z+1, -x+1/2, y+1'
'-z+1/2, x+1, -y+1'
'y+1/2, z+1/2, x+1/2'
'-y+1/2, z+1, -x+1'
'y+1, -z+1, -x+1/2'
'-y+1, -z+1/2, x+1'
'y+3/4, x+3/4, z+3/4'
'-y+3/4, -x+5/4, z+5/4'
'y+5/4, -x+3/4, -z+5/4'
'-y+5/4, x+5/4, -z+3/4'
'x+3/4, z+3/4, y+3/4'
'-x+5/4, z+5/4, -y+3/4'
'-x+3/4, -z+5/4, y+5/4'
'x+5/4, -z+3/4, -y+5/4'
'z+3/4, y+3/4, x+3/4'
'z+5/4, -y+3/4, -x+5/4'
'-z+5/4, y+5/4, -x+3/4'
'-z+3/4, -y+5/4, x+5/4'

loop_
_atom_site_label
_atom_site_type_symbol
_atom_site_fract_x
_atom_site_fract_y
_atom_site_fract_z
_atom_site_U_iso_or_equiv
_atom_site_adp_type
_atom_site_occupancy
_atom_site_site_symmetry_order
_atom_site_calc_flag
_atom_site_refinement_flags_posn
_atom_site_refinement_flags_adp
_atom_site_refinement_flags_occupancy
_atom_site_disorder_assembly
_atom_site_disorder_group
Y1 Y 0.06023(2) -0.06023(2) 0.43977(2) 0.02324(9) Uani 0.972 3 d S T P . .
Dy1 Dy 0.06023(2) -0.06023(2) 0.43977(2) 0.02324(9) Uani 0.028 3 d S T P . .
P1 P 0.01874(3) -0.15230(2) 0.34231(3) 0.02799(15) Uani 1 1 d . . . . .
O1 O 0.03613(8) -0.10905(7) 0.37400(8) 0.0335(4) Uani 1 1 d . . . . .
O2 O 0 -0.25 0.35195(10) 0.0364(6) Uani 1 2 d S T P . .
O3 O 0.12392(9) -0.02430(9) 0.49812(9) 0.0454(5) Uani 1 1 d . . . . .
O4 O 0.05296(9) -0.04609(9) 0.53012(8) 0.0463(6) Uani 1 1 d . . . . .
O5 O 0.11334(14) -0.02165(13) 0.57893(10) 0.0754(9) Uani 1 1 d . . . . .
N1 N 0.09725(12) -0.03012(10) 0.53702(10) 0.0446(7) Uani 1 1 d . . . . .
C1 C 0.06058(12) -0.16576(11) 0.29143(11) 0.0355(6) Uani 1 1 d . . . . .
C2 C 0.09890(13) -0.20044(13) 0.29666(14) 0.0468(8) Uani 1 1 d . . . . .
H2A H 0.102495 -0.218509 0.326737 0.056 Uiso 1 1 calc R U . . .
C3 C 0.13205(16) -0.20838(16) 0.25714(18) 0.0627(11) Uani 1 1 d . . . . .
H3A H 0.158024 -0.23201 0.260449 0.075 Uiso 1 1 calc R U . . .
C4 C 0.12694(18) -0.18181(17) 0.21332(17) 0.0702(13) Uani 1 1 d . . . . .
H4A H 0.149362 -0.187535 0.186696 0.084 Uiso 1 1 calc R U . . .
C5 C 0.08916(18) -0.14674(18) 0.20800(16) 0.0693(12) Uani 1 1 d . . . . .
H5A H 0.086207 -0.128417 0.178004 0.083 Uiso 1 1 calc R U . . .
C6 C 0.05583(15) -0.13863(13) 0.24658(13) 0.0516(8) Uani 1 1 d . . . . .
H6A H 0.02994 -0.114964 0.242896 0.062 Uiso 1 1 calc R U . . .
C7 C -0.04261(11) -0.14196(11) 0.31637(11) 0.0340(6) Uani 1 1 d . . . . .
C8 C -0.06058(14) -0.17095(12) 0.27675(12) 0.0440(7) Uani 1 1 d . . . . .
H8A H -0.040281 -0.196008 0.262463 0.053 Uiso 1 1 calc R U . . .
C9 C -0.10871(14) -0.16257(14) 0.25847(14) 0.0511(9) Uani 1 1 d . . . . .
H9A H -0.120959 -0.182078 0.231761 0.061 Uiso 1 1 calc R U . . .
C10 C -0.13821(14) -0.12629(16) 0.27903(15) 0.0548(9) Uani 1 1 d . . . . .
H10A H -0.170505 -0.120566 0.266061 0.066 Uiso 1 1 calc R U . . .
C11 C -0.12116(14) -0.09802(16) 0.31854(15) 0.0590(10) Uani 1 1 d . . . . .
H11A H -0.142075 -0.073544 0.332933 0.071 Uiso 1 1 calc R U . . .
C12 C -0.07303(12) -0.10544(13) 0.33739(13) 0.0463(7) Uani 1 1 d . . . . .
H12A H -0.061242 -0.085786 0.364201 0.056 Uiso 1 1 calc R U . . .
C13 C 0.01406(12) -0.20811(10) 0.38178(11) 0.0335(6) Uani 1 1 d . . . . .
H13A H 0.046444 -0.214669 0.397927 0.04 Uiso 1 1 calc R U . . .
H13B H -0.011015 -0.202642 0.408119 0.04 Uiso 1 1 calc R U . . .
O101 O -0.0450(8) -0.2214(8) 0.5167(8) 0.156(7) Uiso 0.33 1 d . . P A -1
O102 O -0.0159(10) -0.2408(12) 0.5469(9) 0.159(9) Uiso 0.26 1 d . . P B -2
O103 O -0.0175(16) -0.256(2) 0.5062(17) 0.163(16) Uiso 0.15 1 d . . P C -3
O104 O -0.0185(18) -0.2104(19) 0.143(2) 0.163(18) Uiso 0.15 1 d . . P D -4
O105 O -0.0142(13) -0.2459(18) 0.1841(13) 0.156(12) Uiso 0.19 1 d . . P E -5
O107 O -0.0216(13) -0.244(2) 0.1449(14) 0.162(15) Uiso 0.2 1 d . . P F -6

loop_
_atom_site_aniso_label
_atom_site_aniso_U_11
_atom_site_aniso_U_22
_atom_site_aniso_U_33
_atom_site_aniso_U_23
_atom_site_aniso_U_13
_atom_site_aniso_U_12
Y1 0.02324(9) 0.02324(9) 0.02324(9) -0.00099(8) 0.00099(8) 0.00099(8)
Dy1 0.02324(9) 0.02324(9) 0.02324(9) -0.00099(8) 0.00099(8) 0.00099(8)
P1 0.0311(3) 0.0242(3) 0.0286(3) -0.0015(3) -0.0041(3) -0.0029(3)
O1 0.0362(11) 0.0280(10) 0.0362(10) -0.0042(8) -0.0071(8) -0.0016(8)
O2 0.0537(18) 0.0251(13) 0.0304(14) 0 0 -0.0065(12)
O3 0.0457(13) 0.0509(13) 0.0398(12) -0.0115(10) -0.0034(10) -0.0062(10)
O4 0.0508(14) 0.0544(14) 0.0336(11) -0.0043(10) 0.0082(10) 0.0023(10)
O5 0.102(2) 0.087(2) 0.0378(14) -0.0185(14) -0.0254(14) 0.0103(18)
N1 0.0634(19) 0.0385(14) 0.0319(13) -0.0092(11) -0.0065(13) 0.0087(13)
C1 0.0384(15) 0.0312(14) 0.0367(14) -0.0056(11) 0.0025(12) -0.0084(12)
C2 0.0408(17) 0.0433(18) 0.056(2) -0.0015(14) 0.0086(14) -0.0032(13)
C3 0.052(2) 0.052(2) 0.084(3) -0.013(2) 0.025(2) -0.0012(17)
C4 0.079(3) 0.064(3) 0.068(3) -0.016(2) 0.039(2) -0.014(2)
C5 0.092(3) 0.071(3) 0.046(2) 0.0049(19) 0.022(2) -0.015(3)
C6 0.062(2) 0.0477(19) 0.0451(18) 0.0011(15) 0.0064(17) 0.0006(17)
C7 0.0341(14) 0.0355(14) 0.0325(14) 0.0029(11) -0.0049(11) -0.0068(11)
C8 0.0491(18) 0.0379(16) 0.0450(17) -0.0033(13) -0.0142(15) -0.0039(14)
C9 0.054(2) 0.051(2) 0.0480(19) 0.0084(15) -0.0236(16) -0.0170(17)
C10 0.0371(17) 0.070(3) 0.058(2) 0.0144(18) -0.0160(16) -0.0099(17)
C11 0.0404(18) 0.075(3) 0.061(2) -0.005(2) -0.0091(17) 0.0124(18)
C12 0.0379(17) 0.054(2) 0.0465(18) -0.0071(15) -0.0075(14) 0.0035(14)
C13 0.0423(16) 0.0260(13) 0.0323(14) 0.0002(11) -0.0035(12) -0.0026(11)

loop_
_atom_type_symbol
_atom_type_description
_atom_type_scat_dispersion_real
_atom_type_scat_dispersion_imag
_atom_type_scat_source
C C 0.0033 0.0016 'International Tables Vol C Tables 4.2.6.8 and 6.1.1.4'
H H 0 0 'International Tables Vol C Tables 4.2.6.8 and 6.1.1.4'
Y Y -2.7962 3.5667 'International Tables Vol C Tables 4.2.6.8 and 6.1.1.4'
N N 0.0061 0.0033 'International Tables Vol C Tables 4.2.6.8 and 6.1.1.4'
O O 0.0106 0.006 'International Tables Vol C Tables 4.2.6.8 and 6.1.1.4'
P P 0.1023 0.0942 'International Tables Vol C Tables 4.2.6.8 and 6.1.1.4'
Dy Dy -0.1892 4.4098 'International Tables Vol C Tables 4.2.6.8 and 6.1.1.4'

loop_
_geom_angle_atom_site_label_1
_geom_angle_atom_site_label_2
_geom_angle_atom_site_label_3
_geom_angle
_geom_angle_site_symmetry_1
_geom_angle_site_symmetry_3
_geom_angle_publ_flag
O1 Y1 O1 86.46(8) 7 10_545 ?
O1 Y1 O1 86.46(8) 7 . ?
O1 Y1 O1 86.46(8) 10_545 . ?
O1 Y1 O4 83.46(8) 7 10_545 ?
O1 Y1 O4 145.52(8) 10_545 10_545 ?
O1 Y1 O4 125.51(8) . 10_545 ?
O1 Y1 O4 145.52(8) 7 7 ?
O1 Y1 O4 125.51(8) 10_545 7 ?
O1 Y1 O4 83.46(8) . 7 ?
O4 Y1 O4 76.00(9) 10_545 7 ?
O1 Y1 O4 125.50(8) 7 . ?
O1 Y1 O4 83.46(8) 10_545 . ?
O1 Y1 O4 145.53(8) . . ?
O4 Y1 O4 75.99(9) 10_545 . ?
O4 Y1 O4 76.00(9) 7 . ?
O1 Y1 O3 153.15(8) 7 7 ?
O1 Y1 O3 73.97(7) 10_545 7 ?
O1 Y1 O3 74.37(8) . 7 ?
O4 Y1 O3 122.96(8) 10_545 7 ?
O4 Y1 O3 51.72(8) 7 7 ?
O4 Y1 O3 71.17(8) . 7 ?
O1 Y1 O3 74.37(8) 7 10_545 ?
O1 Y1 O3 153.15(8) 10_545 10_545 ?
O1 Y1 O3 73.97(7) . 10_545 ?
O4 Y1 O3 51.72(8) 10_545 10_545 ?
O4 Y1 O3 71.17(8) 7 10_545 ?
O4 Y1 O3 122.96(8) . 10_545 ?
O3 Y1 O3 116.52(3) 7 10_545 ?
O1 Y1 O3 73.97(7) 7 . ?
O1 Y1 O3 74.37(8) 10_545 . ?
O1 Y1 O3 153.15(8) . . ?
O4 Y1 O3 71.17(8) 10_545 . ?
O4 Y1 O3 122.96(8) 7 . ?
O4 Y1 O3 51.72(8) . . ?
O3 Y1 O3 116.52(3) 7 . ?
O3 Y1 O3 116.52(3) 10_545 . ?
O1 Y1 N1 161.25(7) 7 7 ?
O1 Y1 N1 99.88(8) 10_545 7 ?
O1 Y1 N1 76.43(7) . 7 ?
O4 Y1 N1 100.16(9) 10_545 7 ?
O4 Y1 N1 25.86(9) 7 7 ?
O4 Y1 N1 73.01(8) . 7 ?
O3 Y1 N1 25.92(8) 7 7 ?
O3 Y1 N1 93.30(9) 10_545 7 ?
O3 Y1 N1 124.69(8) . 7 ?
O1 Y1 N1 76.43(7) 7 10_545 ?
O1 Y1 N1 161.25(7) 10_545 10_545 ?
O1 Y1 N1 99.88(8) . 10_545 ?
O4 Y1 N1 25.86(9) 10_545 10_545 ?
O4 Y1 N1 73.01(8) 7 10_545 ?
O4 Y1 N1 100.15(9) . 10_545 ?
O3 Y1 N1 124.69(8) 7 10_545 ?
O3 Y1 N1 25.92(8) 10_545 10_545 ?
O3 Y1 N1 93.30(9) . 10_545 ?
N1 Y1 N1 98.76(7) 7 10_545 ?
O1 Y1 N1 99.88(8) 7 . ?
O1 Y1 N1 76.43(7) 10_545 . ?
O1 Y1 N1 161.25(7) . . ?
O4 Y1 N1 73.01(8) 10_545 . ?
O4 Y1 N1 100.15(9) 7 . ?
O4 Y1 N1 25.86(9) . . ?
O3 Y1 N1 93.30(9) 7 . ?
O3 Y1 N1 124.69(8) 10_545 . ?
O3 Y1 N1 25.93(8) . . ?
N1 Y1 N1 98.76(7) 7 . ?
N1 Y1 N1 98.76(7) 10_545 . ?
O1 P1 C1 112.76(13) . . ?
O1 P1 C7 112.30(13) . . ?
C1 P1 C7 107.81(14) . . ?
O1 P1 C13 108.80(12) . . ?
C1 P1 C13 108.39(14) . . ?
C7 P1 C13 106.53(13) . . ?
P1 O1 Y1 163.51(13) . . ?
C13 O2 C13 111.9(3) . 26_444 ?
N1 O3 Y1 94.67(18) . . ?
N1 O4 Y1 96.93(17) . . ?
O5 N1 O3 122.0(3) . . ?
O5 N1 O4 121.5(3) . . ?
O3 N1 O4 116.4(2) . . ?
O5 N1 Y1 174.5(3) . . ?
O3 N1 Y1 59.40(15) . . ?
O4 N1 Y1 57.21(14) . . ?
C2 C1 C6 119.8(3) . . ?
C2 C1 P1 121.1(2) . . ?
C6 C1 P1 119.0(3) . . ?
C1 C2 C3 119.6(4) . . ?
C1 C2 H2A 120.2 . . ?
C3 C2 H2A 120.2 . . ?
C4 C3 C2 120.2(4) . . ?
C4 C3 H3A 119.9 . . ?
C2 C3 H3A 119.9 . . ?
C3 C4 C5 120.6(4) . . ?
C3 C4 H4A 119.7 . . ?
C5 C4 H4A 119.7 . . ?
C6 C5 C4 120.0(4) . . ?
C6 C5 H5A 120 . . ?
C4 C5 H5A 120 . . ?
C5 C6 C1 119.8(4) . . ?
C5 C6 H6A 120.1 . . ?
C1 C6 H6A 120.1 . . ?
C12 C7 C8 119.7(3) . . ?
C12 C7 P1 119.0(2) . . ?
C8 C7 P1 121.3(3) . . ?
C9 C8 C7 119.6(3) . . ?
C9 C8 H8A 120.2 . . ?
C7 C8 H8A 120.2 . . ?
C10 C9 C8 120.4(3) . . ?
C10 C9 H9A 119.8 . . ?
C8 C9 H9A 119.8 . . ?
C9 C10 C11 120.5(3) . . ?
C9 C10 H10A 119.8 . . ?
C11 C10 H10A 119.8 . . ?
C10 C11 C12 120.3(4) . . ?
C10 C11 H11A 119.9 . . ?
C12 C11 H11A 119.9 . . ?
C7 C12 C11 119.6(3) . . ?
C7 C12 H12A 120.2 . . ?
C11 C12 H12A 120.2 . . ?
O2 C13 P1 109.61(19) . . ?
O2 C13 H13A 109.7 . . ?
P1 C13 H13A 109.7 . . ?
O2 C13 H13B 109.7 . . ?
P1 C13 H13B 109.7 . . ?
H13A C13 H13B 108.2 . . ?

loop_
_geom_bond_atom_site_label_1
_geom_bond_atom_site_label_2
_geom_bond_distance
_geom_bond_site_symmetry_2
_geom_bond_publ_flag
Y1 O1 2.2755(19) 7 ?
Y1 O1 2.2755(19) 10_545 ?
Y1 O1 2.2756(19) . ?
Y1 O4 2.445(2) 10_545 ?
Y1 O4 2.445(2) 7 ?
Y1 O4 2.445(2) . ?
Y1 O3 2.493(2) 7 ?
Y1 O3 2.493(2) 10_545 ?
Y1 O3 2.493(2) . ?
Y1 N1 2.887(3) 7 ?
Y1 N1 2.887(3) 10_545 ?
Y1 N1 2.887(3) . ?
P1 O1 1.502(2) . ?
P1 C1 1.792(3) . ?
P1 C7 1.796(3) . ?
P1 C13 1.826(3) . ?
O2 C13 1.421(3) . ?
O2 C13 1.421(3) 26_444 ?
O3 N1 1.266(4) . ?
O4 N1 1.268(4) . ?
O5 N1 1.218(3) . ?
C1 C2 1.384(5) . ?
C1 C6 1.403(5) . ?
C2 C3 1.391(5) . ?
C2 H2A 0.94 . ?
C3 C4 1.372(7) . ?
C3 H3A 0.94 . ?
C4 C5 1.381(7) . ?
C4 H4A 0.94 . ?
C5 C6 1.376(5) . ?
C5 H5A 0.94 . ?
C6 H6A 0.94 . ?
C7 C12 1.385(5) . ?
C7 C8 1.393(4) . ?
C8 C9 1.390(5) . ?
C8 H8A 0.94 . ?
C9 C10 1.361(6) . ?
C9 H9A 0.94 . ?
C10 C11 1.372(6) . ?
C10 H10A 0.94 . ?
C11 C12 1.391(5) . ?
C11 H11A 0.94 . ?
C12 H12A 0.94 . ?
C13 H13A 0.98 . ?
C13 H13B 0.98 . ?
